data_1545722
loop_
_publ_author_name
'Zhang, Ai Hua'
'Liu, Wen'
'Jiang, Nan'
'Wang, Xin Lei'
'Wang, Gang'
'Xu, Qiang'
'Tan, Ren Xiang'

_publ_section_title
;
 Sequestration of Guest Intermediates by Dalesconol Bioassembly Lines in
 Daldinia eschscholzii.
;
_journal_issue 8
_journal_name_full 'Organic letters'
_journal_page_first 2142
_journal_page_last 2145
_journal_paper_doi 10.1021/acs.orglett.7b00786
_journal_volume 19
_journal_year 2017
_chemical_formula_moiety 'C30 H20 O7'
_chemical_formula_sum 'C30 H20 O7'
_chemical_formula_weight 492.46
_chemical_name_systematic
; 
 ? 
;
_space_group_IT_number 2
_symmetry_cell_setting triclinic
_symmetry_space_group_name_Hall '-P 1'
_symmetry_space_group_name_H-M 'P -1'
_atom_sites_solution_hydrogens geom
_atom_sites_solution_primary direct
_atom_sites_solution_secondary difmap
_audit_creation_method SHELXL-97
_cell_angle_alpha 91.1660(10)
_cell_angle_beta 101.4300(10)
_cell_angle_gamma 96.5690(10)
_cell_formula_units_Z 2
_cell_length_a 7.3385(2)
_cell_length_b 11.9720(3)
_cell_length_c 13.1171(3)
_cell_measurement_reflns_used 4670
_cell_measurement_temperature 296(2)
_cell_measurement_theta_max 67.24
_cell_measurement_theta_min 3.72
_cell_volume 1121.06(5)
_computing_cell_refinement 'Bruker SAINT'
_computing_data_collection 'Bruker Kappa APEX Duo'
_computing_data_reduction 'Bruker SAINT'
_computing_molecular_graphics 'Bruker SHELXTL'
_computing_publication_material 'Bruker SHELXTL'
_computing_structure_refinement 'SHELXL-97 (Sheldrick, 2008)'
_computing_structure_solution 'SHELXS-97 (Sheldrick, 2008)'
_diffrn_ambient_temperature 296(2)
_diffrn_measured_fraction_theta_full 0.968
_diffrn_measured_fraction_theta_max 0.968
_diffrn_measurement_device_type 'Bruker Kappa Apex Duo'
_diffrn_measurement_method '\f and \w scans'
_diffrn_radiation_monochromator graphite
_diffrn_radiation_source 'fine-focus sealed tube'
_diffrn_radiation_type CuK\a
_diffrn_radiation_wavelength 1.54178
_diffrn_reflns_av_R_equivalents 0.0199
_diffrn_reflns_av_sigmaI/netI 0.0217
_diffrn_reflns_limit_h_max 8
_diffrn_reflns_limit_h_min -8
_diffrn_reflns_limit_k_max 13
_diffrn_reflns_limit_k_min -13
_diffrn_reflns_limit_l_max 15
_diffrn_reflns_limit_l_min -15
_diffrn_reflns_number 9735
_diffrn_reflns_theta_full 64.99
_diffrn_reflns_theta_max 64.00
_diffrn_reflns_theta_min 3.72
_exptl_absorpt_coefficient_mu 0.863
_exptl_absorpt_correction_T_max 0.9110
_exptl_absorpt_correction_T_min 0.8131
_exptl_absorpt_correction_type multi-scan
_exptl_absorpt_process_details sadabs
_exptl_crystal_colour colorless
_exptl_crystal_density_diffrn 1.459
_exptl_crystal_density_method 'not measured'
_exptl_crystal_description block
_exptl_crystal_F_000 512
_exptl_crystal_size_max 0.25
_exptl_crystal_size_mid 0.23
_exptl_crystal_size_min 0.11
_refine_diff_density_max 0.715
_refine_diff_density_min -0.390
_refine_diff_density_rms 0.046
_refine_ls_extinction_method none
_refine_ls_goodness_of_fit_ref 1.054
_refine_ls_hydrogen_treatment constr
_refine_ls_matrix_type full
_refine_ls_number_parameters 338
_refine_ls_number_reflns 3691
_refine_ls_number_restraints 0
_refine_ls_restrained_S_all 1.054
_refine_ls_R_factor_all 0.0584
_refine_ls_R_factor_gt 0.0530
_refine_ls_shift/su_max 0.000
_refine_ls_shift/su_mean 0.000
_refine_ls_structure_factor_coef Fsqd
_refine_ls_weighting_details 'calc w=1/[\s^2^(Fo^2^)+(0.0917P)^2^+0.5339P] where P=(Fo^2^+2Fc^2^)/3'
_refine_ls_weighting_scheme calc
_refine_ls_wR_factor_gt 0.1567
_refine_ls_wR_factor_ref 0.1633
_reflns_number_gt 3151
_reflns_number_total 3602
_reflns_threshold_expression >2sigma(I)
_cod_data_source_file ol7b00786_si_006.cif
_cod_data_source_block cu_20130720bb_0m
_cod_depositor_comments
;
The following automatic conversions were performed:

'_symmetry_cell_setting' value 'Triclinic' changed to 'triclinic'
according to
/home/data/users/saulius/crontab/automatic-downloads/rss-feeds/ACS/lib/dictionaries/cif_core.dic
dictionary named 'cif_core.dic' version 2.4.2 from 2011-04-26.

Automatic conversion script
Id: cif_fix_values 4973 2017-02-22 13:04:09Z antanas 

 Adding full bibliography for 1545720--1545722.cif.
;
_cod_original_sg_symbol_H-M 'P-1   '
_cod_database_code 1545722

loop_
_symmetry_equiv_pos_as_xyz
'x, y, z'
'-x, -y, -z'

loop_
_atom_site_label
_atom_site_type_symbol
_atom_site_fract_x
_atom_site_fract_y
_atom_site_fract_z
_atom_site_U_iso_or_equiv
_atom_site_adp_type
_atom_site_occupancy
_atom_site_symmetry_multiplicity
_atom_site_calc_flag
_atom_site_refinement_flags
C27 C 0.1887(3) 0.69732(18) 0.59902(17) 0.0430(5) Uani 1 1 d .
O3 O 0.5009(2) 0.77897(18) 0.61876(15) 0.0671(5) Uani 1 1 d .
O4 O 0.2923(3) 0.7353(2) 0.43858(15) 0.0733(6) Uani 1 1 d .
H4 H 0.3844 0.7645 0.4805 0.110 Uiso 1 1 calc R
O6 O -0.3064(3) 0.49633(17) 1.05835(15) 0.0693(6) Uani 1 1 d .
C20 C -0.0615(3) 0.61700(17) 0.81884(17) 0.0407(5) Uani 1 1 d .
C5 C 0.1258(3) 0.88935(17) 0.75647(15) 0.0379(5) Uani 1 1 d .
C22 C 0.0348(3) 0.65964(16) 0.64576(16) 0.0396(5) Uani 1 1 d .
C21 C 0.0395(3) 0.67795(16) 0.75717(16) 0.0379(5) Uani 1 1 d .
C23 C -0.1373(3) 0.62089(17) 0.58284(17) 0.0430(5) Uani 1 1 d .
H23 H -0.2379 0.5971 0.6137 0.052 Uiso 1 1 calc R
C16 C -0.0480(3) 0.68235(18) 0.91425(16) 0.0414(5) Uani 1 1 d .
C6 C 0.2805(3) 0.96873(18) 0.74948(18) 0.0451(5) Uani 1 1 d .
C10 C 0.1494(3) 0.78417(17) 0.81894(15) 0.0388(5) Uani 1 1 d .
C15 C -0.1363(3) 0.6485(2) 0.99489(18) 0.0484(5) Uani 1 1 d .
C11 C 0.0629(3) 0.78414(18) 0.91544(16) 0.0424(5) Uani 1 1 d .
C7 C 0.4662(3) 0.9603(2) 0.8115(2) 0.0548(6) Uani 1 1 d .
C24 C -0.1627(3) 0.61677(18) 0.47473(17) 0.0456(5) Uani 1 1 d .
C4 C -0.0498(3) 0.90552(19) 0.70364(17) 0.0461(5) Uani 1 1 d .
H4A H -0.1526 0.8553 0.7106 0.055 Uiso 1 1 calc R
C17 C -0.2381(3) 0.5363(2) 0.98559(19) 0.0525(6) Uani 1 1 d .
C19 C -0.1716(3) 0.50804(18) 0.80845(19) 0.0479(5) Uani 1 1 d .
H19 H -0.1869 0.4634 0.7478 0.058 Uiso 1 1 calc R
O2 O 0.6038(3) 1.02666(18) 0.8037(2) 0.0827(7) Uani 1 1 d .
C28 C 0.3782(3) 0.73050(19) 0.65972(19) 0.0476(5) Uani 1 1 d .
O7 O -0.1918(3) 0.6980(2) 1.16295(16) 0.0845(7) Uani 1 1 d .
H7 H -0.2583 0.6375 1.1502 0.127 Uiso 1 1 calc R
C25 C -0.0152(4) 0.6533(2) 0.42886(18) 0.0527(6) Uani 1 1 d .
H25 H -0.0309 0.6493 0.3567 0.063 Uiso 1 1 calc R
C29 C 0.4276(3) 0.6951(2) 0.76940(19) 0.0499(5) Uani 1 1 d .
H29A H 0.5630 0.6999 0.7889 0.060 Uiso 1 1 calc R
H29B H 0.3784 0.6166 0.7710 0.060 Uiso 1 1 calc R
C26 C 0.1582(3) 0.6963(2) 0.48950(18) 0.0501(6) Uani 1 1 d .
O1 O 0.3938(3) 1.13702(18) 0.6715(2) 0.0857(7) Uani 1 1 d .
H1 H 0.4899 1.1254 0.7116 0.129 Uiso 1 1 calc R
C3 C -0.0752(4) 0.9955(2) 0.6404(2) 0.0582(6) Uani 1 1 d .
H3 H -0.1951 1.0053 0.6054 0.070 Uiso 1 1 calc R
C14 C -0.1128(4) 0.7248(2) 1.08083(18) 0.0579(6) Uani 1 1 d .
C1 C 0.2510(4) 1.0593(2) 0.6835(2) 0.0575(6) Uani 1 1 d .
C9 C 0.3584(3) 0.76146(19) 0.85295(17) 0.0451(5) Uani 1 1 d .
H9 H 0.3646 0.7145 0.9136 0.054 Uiso 1 1 calc R
C18 C -0.2524(3) 0.4716(2) 0.8876(2) 0.0560(6) Uani 1 1 d .
H18 H -0.3216 0.4007 0.8795 0.067 Uiso 1 1 calc R
C2 C 0.0737(4) 1.0707(2) 0.6285(2) 0.0654(7) Uani 1 1 d .
H2 H 0.0554 1.1292 0.5835 0.079 Uiso 1 1 calc R
C12 C 0.0824(4) 0.8582(2) 1.00037(18) 0.0531(6) Uani 1 1 d .
H12 H 0.1546 0.9277 1.0030 0.064 Uiso 1 1 calc R
C8 C 0.4843(3) 0.8710(2) 0.8893(2) 0.0562(6) Uani 1 1 d .
H8A H 0.4544 0.8991 0.9531 0.067 Uiso 1 1 calc R
H8B H 0.6135 0.8554 0.9050 0.067 Uiso 1 1 calc R
C30 C -0.3596(4) 0.5764(2) 0.41116(19) 0.0602(7) Uani 1 1 d .
H30A H -0.3817 0.4951 0.4127 0.072 Uiso 1 1 calc R
H30B H -0.4513 0.6073 0.4441 0.072 Uiso 1 1 calc R
C13 C -0.0065(4) 0.8281(2) 1.08189(19) 0.0619(7) Uani 1 1 d .
H13 H 0.0059 0.8786 1.1383 0.074 Uiso 1 1 calc R
O5 O -0.3865(3) 0.6063(2) 0.30964(16) 0.0887(7) Uani 1 1 d .
H5 H -0.3364 0.6707 0.3067 0.133 Uiso 1 1 calc R

loop_
_atom_site_aniso_label
_atom_site_aniso_U_11
_atom_site_aniso_U_22
_atom_site_aniso_U_33
_atom_site_aniso_U_23
_atom_site_aniso_U_13
_atom_site_aniso_U_12
C27 0.0420(11) 0.0415(11) 0.0460(12) -0.0022(9) 0.0079(9) 0.0094(9)
O3 0.0431(9) 0.0894(14) 0.0687(12) 0.0016(10) 0.0173(8) -0.0031(9)
O4 0.0586(11) 0.1094(17) 0.0568(11) 0.0073(11) 0.0224(9) 0.0120(11)
O6 0.0603(11) 0.0788(13) 0.0706(12) 0.0339(10) 0.0187(9) 0.0009(9)
C20 0.0358(10) 0.0386(11) 0.0449(11) 0.0053(8) 0.0019(8) 0.0037(8)
C5 0.0396(11) 0.0365(10) 0.0366(10) -0.0026(8) 0.0077(8) 0.0019(8)
C22 0.0416(11) 0.0341(10) 0.0419(11) -0.0017(8) 0.0047(9) 0.0069(8)
C21 0.0342(10) 0.0359(10) 0.0416(11) 0.0001(8) 0.0029(8) 0.0043(8)
C23 0.0425(11) 0.0383(11) 0.0463(12) -0.0027(9) 0.0056(9) 0.0033(9)
C16 0.0381(11) 0.0451(11) 0.0393(11) 0.0073(9) 0.0025(8) 0.0059(9)
C6 0.0459(12) 0.0397(11) 0.0495(12) -0.0003(9) 0.0129(10) -0.0003(9)
C10 0.0372(11) 0.0379(10) 0.0379(10) -0.0005(8) 0.0022(8) -0.0002(8)
C15 0.0424(12) 0.0562(13) 0.0457(12) 0.0167(10) 0.0052(9) 0.0065(10)
C11 0.0438(11) 0.0427(11) 0.0384(11) 0.0038(9) 0.0040(9) 0.0022(9)
C7 0.0437(12) 0.0470(13) 0.0692(16) -0.0076(11) 0.0085(11) -0.0070(10)
C24 0.0501(12) 0.0375(11) 0.0470(12) -0.0050(9) 0.0026(10) 0.0099(9)
C4 0.0408(11) 0.0443(11) 0.0518(13) 0.0018(10) 0.0070(9) 0.0041(9)
C17 0.0395(12) 0.0608(14) 0.0563(14) 0.0222(11) 0.0055(10) 0.0064(10)
C19 0.0431(12) 0.0393(11) 0.0576(13) 0.0046(10) 0.0034(10) 0.0002(9)
O2 0.0494(11) 0.0691(13) 0.1196(18) 0.0079(12) 0.0079(11) -0.0192(9)
C28 0.0387(11) 0.0490(12) 0.0567(13) -0.0036(10) 0.0123(10) 0.0085(9)
O7 0.0947(16) 0.1097(18) 0.0528(11) 0.0105(11) 0.0322(11) -0.0029(13)
C25 0.0620(15) 0.0550(14) 0.0404(12) -0.0039(10) 0.0033(10) 0.0174(11)
C29 0.0361(11) 0.0510(13) 0.0593(14) 0.0008(10) -0.0003(10) 0.0082(9)
C26 0.0490(13) 0.0580(14) 0.0484(13) 0.0027(10) 0.0164(10) 0.0162(11)
O1 0.0782(14) 0.0619(12) 0.118(2) 0.0299(12) 0.0318(13) -0.0109(11)
C3 0.0562(14) 0.0544(14) 0.0616(15) 0.0069(11) 0.0004(12) 0.0155(11)
C14 0.0604(15) 0.0769(17) 0.0384(12) 0.0107(11) 0.0125(11) 0.0107(13)
C1 0.0644(15) 0.0434(12) 0.0666(16) 0.0085(11) 0.0220(13) -0.0018(11)
C9 0.0405(11) 0.0458(12) 0.0444(11) 0.0044(9) -0.0016(9) 0.0030(9)
C18 0.0459(13) 0.0453(12) 0.0713(16) 0.0166(11) 0.0027(11) -0.0039(10)
C2 0.0794(19) 0.0492(14) 0.0686(17) 0.0195(12) 0.0128(14) 0.0119(13)
C12 0.0602(14) 0.0522(13) 0.0441(12) -0.0040(10) 0.0085(10) -0.0007(11)
C8 0.0422(12) 0.0595(14) 0.0577(14) -0.0061(11) -0.0073(10) -0.0005(11)
C30 0.0730(17) 0.0551(14) 0.0452(13) -0.0071(11) -0.0090(12) 0.0155(12)
C13 0.0759(17) 0.0661(16) 0.0423(13) -0.0064(11) 0.0129(12) 0.0026(13)
O5 0.0895(16) 0.1078(19) 0.0564(12) 0.0056(11) 0.0024(11) -0.0193(14)

loop_
_atom_type_symbol
_atom_type_description
_atom_type_scat_dispersion_real
_atom_type_scat_dispersion_imag
_atom_type_scat_source
C C 0.0181 0.0091 'International Tables Vol C Tables 4.2.6.8 and 6.1.1.4'
H H 0.0000 0.0000 'International Tables Vol C Tables 4.2.6.8 and 6.1.1.4'
O O 0.0492 0.0322 'International Tables Vol C Tables 4.2.6.8 and 6.1.1.4'

loop_
_geom_angle_atom_site_label_1
_geom_angle_atom_site_label_2
_geom_angle_atom_site_label_3
_geom_angle
C26 C27 C22 118.0(2)
C26 C27 C28 119.1(2)
C22 C27 C28 122.7(2)
C26 O4 H4 109.5
C21 C20 C16 108.17(18)
C21 C20 C19 134.8(2)
C16 C20 C19 117.0(2)
C4 C5 C6 119.4(2)
C4 C5 C10 118.92(18)
C6 C5 C10 121.63(19)
C23 C22 C27 119.5(2)
C23 C22 C21 117.17(19)
C27 C22 C21 122.50(19)
C20 C21 C22 128.33(19)
C20 C21 C10 109.73(18)
C22 C21 C10 121.54(18)
C22 C23 C24 121.6(2)
C22 C23 H23 119.2
C24 C23 H23 119.2
C11 C16 C15 123.8(2)
C11 C16 C20 111.56(19)
C15 C16 C20 124.6(2)
C1 C6 C5 118.7(2)
C1 C6 C7 120.1(2)
C5 C6 C7 121.2(2)
C5 C10 C11 113.55(17)
C5 C10 C21 111.56(16)
C11 C10 C21 101.57(16)
C5 C10 C9 113.49(17)
C11 C10 C9 108.30(17)
C21 C10 C9 107.55(16)
C16 C15 C14 116.9(2)
C16 C15 C17 117.6(2)
C14 C15 C17 125.4(2)
C16 C11 C12 118.1(2)
C16 C11 C10 107.73(18)
C12 C11 C10 134.0(2)
O2 C7 C6 122.0(2)
O2 C7 C8 120.3(2)
C6 C7 C8 117.7(2)
C25 C24 C23 119.4(2)
C25 C24 C30 122.5(2)
C23 C24 C30 118.0(2)
C5 C4 C3 120.7(2)
C5 C4 H4A 119.7
C3 C4 H4A 119.7
O6 C17 C15 121.3(2)
O6 C17 C18 121.7(2)
C15 C17 C18 116.9(2)
C18 C19 C20 119.3(2)
C18 C19 H19 120.3
C20 C19 H19 120.3
O3 C28 C27 120.7(2)
O3 C28 C29 119.7(2)
C27 C28 C29 119.4(2)
C14 O7 H7 109.5
C24 C25 C26 120.6(2)
C24 C25 H25 119.7
C26 C25 H25 119.7
C28 C29 C9 117.20(19)
C28 C29 H29A 108.0
C9 C29 H29A 108.0
C28 C29 H29B 108.0
C9 C29 H29B 108.0
H29A C29 H29B 107.2
O4 C26 C25 116.9(2)
O4 C26 C27 122.3(2)
C25 C26 C27 120.8(2)
C1 O1 H1 109.5
C2 C3 C4 120.9(2)
C2 C3 H3 119.5
C4 C3 H3 119.5
O7 C14 C13 119.4(3)
O7 C14 C15 120.7(3)
C13 C14 C15 119.9(2)
O1 C1 C2 118.0(2)
O1 C1 C6 121.7(2)
C2 C1 C6 120.3(2)
C8 C9 C29 112.46(19)
C8 C9 C10 110.51(18)
C29 C9 C10 113.23(17)
C8 C9 H9 106.7
C29 C9 H9 106.7
C10 C9 H9 106.7
C19 C18 C17 124.3(2)
C19 C18 H18 117.8
C17 C18 H18 117.8
C3 C2 C1 119.8(2)
C3 C2 H2 120.1
C1 C2 H2 120.1
C11 C12 C13 119.7(2)
C11 C12 H12 120.2
C13 C12 H12 120.2
C7 C8 C9 113.76(19)
C7 C8 H8A 108.8
C9 C8 H8A 108.8
C7 C8 H8B 108.8
C9 C8 H8B 108.8
H8A C8 H8B 107.7
O5 C30 C24 113.8(2)
O5 C30 H30A 108.8
C24 C30 H30A 108.8
O5 C30 H30B 108.8
C24 C30 H30B 108.8
H30A C30 H30B 107.7
C14 C13 C12 121.5(2)
C14 C13 H13 119.3
C12 C13 H13 119.3
C30 O5 H5 109.5

loop_
_geom_bond_atom_site_label_1
_geom_bond_atom_site_label_2
_geom_bond_distance
C27 C26 1.409(3)
C27 C22 1.423(3)
C27 C28 1.465(3)
O3 C28 1.233(3)
O4 C26 1.342(3)
O4 H4 0.8200
O6 C17 1.243(3)
C20 C21 1.369(3)
C20 C16 1.443(3)
C20 C19 1.443(3)
C5 C4 1.374(3)
C5 C6 1.413(3)
C5 C10 1.524(3)
C22 C23 1.388(3)
C22 C21 1.466(3)
C21 C10 1.545(3)
C23 C24 1.392(3)
C23 H23 0.9300
C16 C11 1.384(3)
C16 C15 1.390(3)
C6 C1 1.410(3)
C6 C7 1.457(3)
C10 C11 1.524(3)
C10 C9 1.566(3)
C15 C14 1.407(4)
C15 C17 1.451(3)
C11 C12 1.384(3)
C7 O2 1.233(3)
C7 C8 1.492(4)
C24 C25 1.373(3)
C24 C30 1.537(3)
C4 C3 1.380(3)
C4 H4A 0.9300
C17 C18 1.467(4)
C19 C18 1.350(3)
C19 H19 0.9300
C28 C29 1.494(3)
O7 C14 1.348(3)
O7 H7 0.8200
C25 C26 1.396(3)
C25 H25 0.9300
C29 C9 1.539(3)
C29 H29A 0.9700
C29 H29B 0.9700
O1 C1 1.356(3)
O1 H1 0.8200
C3 C2 1.370(4)
C3 H3 0.9300
C14 C13 1.384(4)
C1 C2 1.380(4)
C9 C8 1.524(3)
C9 H9 0.9800
C18 H18 0.9300
C2 H2 0.9300
C12 C13 1.392(4)
C12 H12 0.9300
C8 H8A 0.9700
C8 H8B 0.9700
C30 O5 1.368(3)
C30 H30A 0.9700
C30 H30B 0.9700
C13 H13 0.9300
O5 H5 0.8200

loop_
_geom_torsion_atom_site_label_1
_geom_torsion_atom_site_label_2
_geom_torsion_atom_site_label_3
_geom_torsion_atom_site_label_4
_geom_torsion
C26 C27 C22 C23 1.6(3)
C28 C27 C22 C23 -174.75(19)
C26 C27 C22 C21 -167.42(19)
C28 C27 C22 C21 16.3(3)
C16 C20 C21 C22 -164.99(19)
C19 C20 C21 C22 14.9(4)
C16 C20 C21 C10 7.7(2)
C19 C20 C21 C10 -172.4(2)
C23 C22 C21 C20 35.7(3)
C27 C22 C21 C20 -155.1(2)
C23 C22 C21 C10 -136.2(2)
C27 C22 C21 C10 33.0(3)
C27 C22 C23 C24 0.7(3)
C21 C22 C23 C24 170.28(18)
C21 C20 C16 C11 -0.9(2)
C19 C20 C16 C11 179.20(18)
C21 C20 C16 C15 178.53(19)
C19 C20 C16 C15 -1.4(3)
C4 C5 C6 C1 -3.5(3)
C10 C5 C6 C1 174.8(2)
C4 C5 C6 C7 174.5(2)
C10 C5 C6 C7 -7.2(3)
C4 C5 C10 C11 -69.4(2)
C6 C5 C10 C11 112.3(2)
C4 C5 C10 C21 44.6(2)
C6 C5 C10 C21 -133.7(2)
C4 C5 C10 C9 166.31(18)
C6 C5 C10 C9 -12.0(3)
C20 C21 C10 C5 -132.21(18)
C22 C21 C10 C5 41.1(2)
C20 C21 C10 C11 -10.9(2)
C22 C21 C10 C11 162.35(18)
C20 C21 C10 C9 102.72(19)
C22 C21 C10 C9 -84.0(2)
C11 C16 C15 C14 1.5(3)
C20 C16 C15 C14 -177.8(2)
C11 C16 C15 C17 -176.05(19)
C20 C16 C15 C17 4.6(3)
C15 C16 C11 C12 -2.1(3)
C20 C16 C11 C12 177.3(2)
C15 C16 C11 C10 174.23(19)
C20 C16 C11 C10 -6.4(2)
C5 C10 C11 C16 129.99(18)
C21 C10 C11 C16 10.1(2)
C9 C10 C11 C16 -102.98(19)
C5 C10 C11 C12 -54.5(3)
C21 C10 C11 C12 -174.4(2)
C9 C10 C11 C12 72.6(3)
C1 C6 C7 O2 -4.5(4)
C5 C6 C7 O2 177.5(2)
C1 C6 C7 C8 172.7(2)
C5 C6 C7 C8 -5.2(3)
C22 C23 C24 C25 -0.9(3)
C22 C23 C24 C30 -177.98(19)
C6 C5 C4 C3 2.9(3)
C10 C5 C4 C3 -175.5(2)
C16 C15 C17 O6 173.5(2)
C14 C15 C17 O6 -3.8(4)
C16 C15 C17 C18 -5.0(3)
C14 C15 C17 C18 177.7(2)
C21 C20 C19 C18 178.7(2)
C16 C20 C19 C18 -1.4(3)
C26 C27 C28 O3 15.1(3)
C22 C27 C28 O3 -168.6(2)
C26 C27 C28 C29 -158.9(2)
C22 C27 C28 C29 17.4(3)
C23 C24 C25 C26 -1.2(3)
C30 C24 C25 C26 175.7(2)
O3 C28 C29 C9 108.2(2)
C27 C28 C29 C9 -77.8(3)
C24 C25 C26 O4 -176.8(2)
C24 C25 C26 C27 3.6(3)
C22 C27 C26 O4 176.7(2)
C28 C27 C26 O4 -6.8(3)
C22 C27 C26 C25 -3.7(3)
C28 C27 C26 C25 172.8(2)
C5 C4 C3 C2 0.2(4)
C16 C15 C14 O7 -179.2(2)
C17 C15 C14 O7 -1.8(4)
C16 C15 C14 C13 0.3(4)
C17 C15 C14 C13 177.7(2)
C5 C6 C1 O1 -178.6(2)
C7 C6 C1 O1 3.4(4)
C5 C6 C1 C2 1.1(4)
C7 C6 C1 C2 -176.8(2)
C28 C29 C9 C8 -81.6(2)
C28 C29 C9 C10 44.6(3)
C5 C10 C9 C8 41.5(2)
C11 C10 C9 C8 -85.5(2)
C21 C10 C9 C8 165.43(18)
C5 C10 C9 C29 -85.7(2)
C11 C10 C9 C29 147.28(18)
C21 C10 C9 C29 38.2(2)
C20 C19 C18 C17 0.7(4)
O6 C17 C18 C19 -175.9(2)
C15 C17 C18 C19 2.5(3)
C4 C3 C2 C1 -2.6(4)
O1 C1 C2 C3 -178.4(3)
C6 C1 C2 C3 1.9(4)
C16 C11 C12 C13 0.9(4)
C10 C11 C12 C13 -174.2(2)
O2 C7 C8 C9 -145.7(2)
C6 C7 C8 C9 37.0(3)
C29 C9 C8 C7 73.2(3)
C10 C9 C8 C7 -54.4(3)
C25 C24 C30 O5 -15.7(3)
C23 C24 C30 O5 161.3(2)
O7 C14 C13 C12 178.0(3)
C15 C14 C13 C12 -1.5(4)
C11 C12 C13 C14 0.8(4)
